data_4122035
loop_
_publ_author_name
'Liedtke, Ren\'e'
'Scheidt, Felix'
'Ren, Jinjun'
'Schirmer, Birgitta'
'Cardenas, Allan Jay P.'
'Daniliuc, Constantin G.'
'Eckert, Hellmut'
'Warren, Timothy H.'
'Grimme, Stefan'
'Kehr, Gerald'
'Erker, Gerhard'

_publ_section_title
;
 Frustrated lewis pair modification by 1,1-carboboration: disclosure of a
 phosphine oxide triggered nitrogen monoxide addition to an intramolecular
 p/b frustrated lewis pair.
;
_journal_issue 25
_journal_name_full 'Journal of the American Chemical Society'
_journal_page_first 9014
_journal_page_last 9027
_journal_paper_doi 10.1021/ja5028293
_journal_volume 136
_journal_year 2014
_chemical_formula_sum 'C48 H49 B F10 N P Si'
_chemical_formula_weight 899.75
_chemical_name_systematic
; 
 ? 
;
_space_group_IT_number 14
_symmetry_cell_setting monoclinic
_symmetry_space_group_name_Hall '-P 2ybc'
_symmetry_space_group_name_H-M 'P 1 21/c 1'
_atom_sites_solution_hydrogens geom
_atom_sites_solution_primary direct
_atom_sites_solution_secondary difmap
_audit_creation_method SHELXL-97
_cell_angle_alpha 90.00
_cell_angle_beta 97.0630(10)
_cell_angle_gamma 90.00
_cell_formula_units_Z 4
_cell_length_a 16.1856(3)
_cell_length_b 12.0875(2)
_cell_length_c 23.5168(5)
_cell_measurement_reflns_used 8757
_cell_measurement_temperature 223(2)
_cell_measurement_theta_max 28.28
_cell_measurement_theta_min 4.08
_cell_volume 4565.99(15)
_computing_cell_refinement 'Collect (Nonius B.V., 1998)'
_computing_data_collection 'Collect (Nonius B.V., 1998)'
_computing_data_reduction 'Denzo-SMN (Otwinowski & Minor, 1997)'
_computing_molecular_graphics 'XP (BrukerAXS, 2000)'
_computing_publication_material 'SHELXL-97 (Sheldrick, 1997)'
_computing_structure_refinement 'SHELXL-97 (Sheldrick, 1997)'
_computing_structure_solution 'SHELXS-97 (Sheldrick, 1990)'
_diffrn_ambient_temperature 223(2)
_diffrn_measured_fraction_theta_full 0.992
_diffrn_measured_fraction_theta_max 0.992
_diffrn_measurement_device_type 'Nonius KappaCCD APEXII'
_diffrn_measurement_method '\w and \f scans'
_diffrn_radiation_monochromator 'Montel mirror'
_diffrn_radiation_source 'rotating anode Nonius FR591'
_diffrn_radiation_type MoK\a
_diffrn_radiation_wavelength 0.71073
_diffrn_reflns_av_R_equivalents 0.056
_diffrn_reflns_av_sigmaI/netI 0.0426
_diffrn_reflns_limit_h_max 19
_diffrn_reflns_limit_h_min -19
_diffrn_reflns_limit_k_max 14
_diffrn_reflns_limit_k_min -12
_diffrn_reflns_limit_l_max 27
_diffrn_reflns_limit_l_min -27
_diffrn_reflns_number 37824
_diffrn_reflns_theta_full 25.00
_diffrn_reflns_theta_max 25.00
_diffrn_reflns_theta_min 4.16
_exptl_absorpt_coefficient_mu 0.162
_exptl_absorpt_correction_T_max 0.9920
_exptl_absorpt_correction_T_min 0.9762
_exptl_absorpt_correction_type multi-scan
_exptl_absorpt_process_details 'Denzo (Otwinowski, Borek, Majewski & Minor, 2003)'
_exptl_crystal_colour colourless
_exptl_crystal_density_diffrn 1.309
_exptl_crystal_density_method 'not measured'
_exptl_crystal_description plate
_exptl_crystal_F_000 1872
_exptl_crystal_size_max 0.15
_exptl_crystal_size_mid 0.10
_exptl_crystal_size_min 0.05
_refine_diff_density_max 0.519
_refine_diff_density_min -0.279
_refine_diff_density_rms 0.044
_refine_ls_extinction_method none
_refine_ls_goodness_of_fit_ref 1.054
_refine_ls_hydrogen_treatment constr
_refine_ls_matrix_type full
_refine_ls_number_parameters 569
_refine_ls_number_reflns 7977
_refine_ls_number_restraints 18
_refine_ls_restrained_S_all 1.061
_refine_ls_R_factor_all 0.0855
_refine_ls_R_factor_gt 0.0580
_refine_ls_shift/su_max 0.000
_refine_ls_shift/su_mean 0.000
_refine_ls_structure_factor_coef Fsqd
_refine_ls_weighting_details 'calc w=1/[\s^2^(Fo^2^)+(0.0379P)^2^+4.8524P] where P=(Fo^2^+2Fc^2^)/3'
_refine_ls_weighting_scheme calc
_refine_ls_wR_factor_gt 0.1233
_refine_ls_wR_factor_ref 0.1423
_reflns_number_gt 5824
_reflns_number_total 7977
_reflns_threshold_expression >2sigma(I)
_cod_data_source_file ja5028293_si_002.cif
_cod_data_source_block erk6753
_cod_depositor_comments 'Adding full bibliography for 4122035--4122048.cif.'
_cod_original_sg_symbol_H-M P21/c
_cod_database_code 4122035

loop_
_symmetry_equiv_pos_as_xyz
'x, y, z'
'-x, y+1/2, -z+1/2'
'-x, -y, -z'
'x, -y-1/2, z-1/2'

loop_
_atom_site_label
_atom_site_type_symbol
_atom_site_fract_x
_atom_site_fract_y
_atom_site_fract_z
_atom_site_U_iso_or_equiv
_atom_site_adp_type
_atom_site_occupancy
_atom_site_symmetry_multiplicity
_atom_site_calc_flag
_atom_site_refinement_flags
P1 P 0.28413(5) 0.84411(7) 0.41545(3) 0.0462(2) Uani 1 1 d .
Si1 Si 0.23584(6) 0.44981(8) 0.21559(4) 0.0501(2) Uani 1 1 d .
N1 N 0.23572(15) 0.2480(2) 0.33958(11) 0.0478(6) Uani 1 1 d .
B1 B 0.1769(2) 0.4555(3) 0.36002(14) 0.0403(7) Uani 1 1 d .
C1 C 0.26677(16) 0.5373(2) 0.28159(12) 0.0427(7) Uani 1 1 d .
C2 C 0.24389(16) 0.5391(2) 0.33542(12) 0.0386(6) Uani 1 1 d .
C3 C 0.28221(17) 0.6251(2) 0.37776(12) 0.0436(7) Uani 1 1 d .
H3A H 0.3343 0.6519 0.3654 0.052 Uiso 1 1 calc R
H3B H 0.2956 0.5905 0.4154 0.052 Uiso 1 1 calc R
C4 C 0.22381(17) 0.7239(2) 0.38310(12) 0.0442(7) Uani 1 1 d .
H4A H 0.1809 0.7033 0.4071 0.053 Uiso 1 1 calc R
H4B H 0.1961 0.7441 0.3451 0.053 Uiso 1 1 calc R
C5 C 0.20937(17) 0.3329(3) 0.34752(12) 0.0426(7) Uani 1 1 d .
C6 C 0.2782(2) 0.1451(3) 0.33180(16) 0.0642(9) Uani 1 1 d .
H6A H 0.2714 0.1246 0.2912 0.077 Uiso 1 1 calc R
H6B H 0.2548 0.0859 0.3534 0.077 Uiso 1 1 calc R
C7 C 0.3735(3) 0.1612(3) 0.35397(19) 0.0799(11) Uani 1 1 d .
H7A H 0.3943 0.2267 0.3357 0.096 Uiso 1 1 calc R
H7B H 0.3799 0.1742 0.3954 0.096 Uiso 1 1 calc R
C8 C 0.4235(3) 0.0648(4) 0.3418(2) 0.0869(12) Uani 1 1 d .
H8A H 0.4234 0.0571 0.3003 0.104 Uiso 1 1 calc R
H8B H 0.3992 -0.0024 0.3561 0.104 Uiso 1 1 calc R
C9 C 0.5120(3) 0.0787(5) 0.3703(2) 0.1019(15) Uani 1 1 d .
H9A H 0.5374 0.1416 0.3537 0.153 Uiso 1 1 calc R
H9B H 0.5437 0.0124 0.3644 0.153 Uiso 1 1 calc R
H9C H 0.5116 0.0908 0.4110 0.153 Uiso 1 1 calc R
C11 C 0.2180(4) 0.5438(4) 0.15314(16) 0.1014(16) Uani 1 1 d U
H11A H 0.2113 0.5006 0.1181 0.152 Uiso 1 1 calc R
H11B H 0.2652 0.5931 0.1530 0.152 Uiso 1 1 calc R
H11C H 0.1680 0.5870 0.1556 0.152 Uiso 1 1 calc R
C12 C 0.3261(2) 0.3588(4) 0.2056(2) 0.0861(13) Uani 1 1 d U
H12A H 0.3369 0.3091 0.2381 0.129 Uiso 1 1 calc R
H12B H 0.3750 0.4040 0.2028 0.129 Uiso 1 1 calc R
H12C H 0.3135 0.3160 0.1707 0.129 Uiso 1 1 calc R
C13 C 0.1429(2) 0.3588(4) 0.21136(15) 0.0755(11) Uani 1 1 d U
H13A H 0.1354 0.3218 0.1745 0.113 Uiso 1 1 calc R
H13B H 0.0941 0.4030 0.2157 0.113 Uiso 1 1 calc R
H13C H 0.1508 0.3040 0.2417 0.113 Uiso 1 1 calc R
C21 C 0.32856(18) 0.6240(3) 0.26769(12) 0.0465(7) Uani 1 1 d .
C22 C 0.41416(19) 0.6062(3) 0.27867(14) 0.0584(9) Uani 1 1 d .
H22 H 0.4343 0.5363 0.2913 0.070 Uiso 1 1 calc R
C23 C 0.4699(2) 0.6904(4) 0.27114(16) 0.0715(11) Uani 1 1 d .
H23 H 0.5274 0.6775 0.2792 0.086 Uiso 1 1 calc R
C24 C 0.4418(3) 0.7920(4) 0.25210(17) 0.0783(12) Uani 1 1 d .
H24 H 0.4797 0.8493 0.2476 0.094 Uiso 1 1 calc R
C25 C 0.3579(2) 0.8098(3) 0.23962(16) 0.0704(10) Uani 1 1 d .
H25 H 0.3386 0.8792 0.2257 0.085 Uiso 1 1 calc R
C26 C 0.3016(2) 0.7272(3) 0.24728(14) 0.0563(8) Uani 1 1 d .
H26 H 0.2442 0.7410 0.2386 0.068 Uiso 1 1 calc R
C31 C 0.21284(18) 0.9461(2) 0.44196(12) 0.0463(7) Uani 1 1 d .
C32 C 0.2494(2) 1.0241(3) 0.48222(14) 0.0540(8) Uani 1 1 d .
C33 C 0.2001(2) 1.1048(3) 0.50361(15) 0.0620(9) Uani 1 1 d .
H33 H 0.2254 1.1548 0.5310 0.074 Uiso 1 1 calc R
C34 C 0.1157(2) 1.1146(3) 0.48631(15) 0.0596(9) Uani 1 1 d .
C35 C 0.0825(2) 1.0430(3) 0.44409(15) 0.0603(9) Uani 1 1 d .
H35 H 0.0259 1.0502 0.4301 0.072 Uiso 1 1 calc R
C36 C 0.12828(19) 0.9604(3) 0.42098(14) 0.0518(8) Uani 1 1 d .
C37 C 0.3408(2) 1.0233(3) 0.50445(19) 0.0776(12) Uani 1 1 d .
H37A H 0.3574 1.0962 0.5188 0.116 Uiso 1 1 calc R
H37B H 0.3727 1.0035 0.4737 0.116 Uiso 1 1 calc R
H37C H 0.3510 0.9696 0.5352 0.116 Uiso 1 1 calc R
C38 C 0.0638(3) 1.2009(3) 0.51146(19) 0.0813(12) Uani 1 1 d .
H38A H 0.0695 1.2711 0.4923 0.122 Uiso 1 1 calc R
H38B H 0.0825 1.2089 0.5520 0.122 Uiso 1 1 calc R
H38C H 0.0058 1.1783 0.5062 0.122 Uiso 1 1 calc R
C39 C 0.0829(2) 0.8930(3) 0.37297(17) 0.0762(11) Uani 1 1 d .
H39A H 0.0720 0.8195 0.3869 0.114 Uiso 1 1 calc R
H39B H 0.1169 0.8874 0.3419 0.114 Uiso 1 1 calc R
H39C H 0.0306 0.9288 0.3593 0.114 Uiso 1 1 calc R
C41 C 0.33664(19) 0.7722(3) 0.47932(13) 0.0507(8) Uani 1 1 d .
C42 C 0.4211(2) 0.7443(3) 0.47708(15) 0.0615(9) Uani 1 1 d .
C43 C 0.4609(3) 0.6750(3) 0.51881(19) 0.0759(11) Uani 1 1 d .
H43 H 0.5164 0.6545 0.5165 0.091 Uiso 1 1 calc R
C44 C 0.4225(3) 0.6355(3) 0.56303(18) 0.0781(12) Uani 1 1 d .
C45 C 0.3410(3) 0.6670(3) 0.56691(15) 0.0713(11) Uani 1 1 d .
H45 H 0.3149 0.6424 0.5982 0.086 Uiso 1 1 calc R
C46 C 0.2963(2) 0.7348(3) 0.52536(13) 0.0544(8) Uani 1 1 d .
C47 C 0.4711(2) 0.7855(4) 0.43125(18) 0.0796(12) Uani 1 1 d .
H47A H 0.4745 0.8656 0.4329 0.119 Uiso 1 1 calc R
H47B H 0.4442 0.7630 0.3939 0.119 Uiso 1 1 calc R
H47C H 0.5267 0.7544 0.4375 0.119 Uiso 1 1 calc R
C48 C 0.4677(3) 0.5588(4) 0.6079(2) 0.1145(19) Uani 1 1 d .
H48A H 0.4933 0.4988 0.5890 0.172 Uiso 1 1 calc R
H48B H 0.4283 0.5288 0.6317 0.172 Uiso 1 1 calc R
H48C H 0.5105 0.6000 0.6315 0.172 Uiso 1 1 calc R
C49 C 0.2082(2) 0.7651(3) 0.53301(14) 0.0604(9) Uani 1 1 d .
H49A H 0.1906 0.7226 0.5644 0.091 Uiso 1 1 calc R
H49B H 0.1719 0.7488 0.4980 0.091 Uiso 1 1 calc R
H49C H 0.2052 0.8434 0.5416 0.091 Uiso 1 1 calc R
C51 C 0.18012(17) 0.4601(2) 0.43077(12) 0.0424(7) Uani 1 1 d .
F52 F 0.06002(10) 0.57387(15) 0.42982(8) 0.0561(5) Uani 1 1 d .
C52 C 0.12193(18) 0.5146(3) 0.45947(13) 0.0473(7) Uani 1 1 d .
F53 F 0.06520(12) 0.57171(18) 0.54250(8) 0.0725(6) Uani 1 1 d .
C53 C 0.1236(2) 0.5154(3) 0.51807(14) 0.0546(8) Uani 1 1 d .
F54 F 0.18875(16) 0.4637(2) 0.60902(8) 0.0910(7) Uani 1 1 d .
C54 C 0.1857(2) 0.4629(3) 0.55170(14) 0.0618(9) Uani 1 1 d .
F55 F 0.30968(14) 0.3587(2) 0.55859(9) 0.0850(7) Uani 1 1 d .
C55 C 0.2464(2) 0.4097(3) 0.52616(14) 0.0597(9) Uani 1 1 d .
F56 F 0.30653(11) 0.35947(17) 0.44548(8) 0.0659(5) Uani 1 1 d .
C56 C 0.24263(18) 0.4106(3) 0.46736(13) 0.0487(7) Uani 1 1 d .
C61 C 0.07959(17) 0.4614(2) 0.33008(12) 0.0419(7) Uani 1 1 d .
F62 F 0.08879(11) 0.63351(15) 0.28235(9) 0.0657(5) Uani 1 1 d .
C62 C 0.04398(18) 0.5452(3) 0.29526(13) 0.0476(7) Uani 1 1 d .
F63 F -0.06869(12) 0.62676(18) 0.23609(10) 0.0828(7) Uani 1 1 d .
C63 C -0.0384(2) 0.5448(3) 0.27135(14) 0.0565(8) Uani 1 1 d .
F64 F -0.17013(11) 0.4600(2) 0.26114(10) 0.0864(7) Uani 1 1 d .
C64 C -0.08920(19) 0.4601(3) 0.28349(15) 0.0600(9) Uani 1 1 d .
F65 F -0.10754(12) 0.2923(2) 0.33091(9) 0.0849(7) Uani 1 1 d .
C65 C -0.0585(2) 0.3760(3) 0.31819(14) 0.0581(9) Uani 1 1 d .
F66 F 0.05222(11) 0.29200(16) 0.37400(8) 0.0645(5) Uani 1 1 d .
C66 C 0.02454(19) 0.3776(3) 0.34002(13) 0.0491(7) Uani 1 1 d .

loop_
_atom_site_aniso_label
_atom_site_aniso_U_11
_atom_site_aniso_U_22
_atom_site_aniso_U_33
_atom_site_aniso_U_23
_atom_site_aniso_U_13
_atom_site_aniso_U_12
P1 0.0423(4) 0.0458(4) 0.0488(5) 0.0013(4) -0.0007(3) -0.0072(4)
Si1 0.0562(5) 0.0513(5) 0.0423(5) -0.0002(4) 0.0040(4) 0.0054(4)
N1 0.0463(14) 0.0462(16) 0.0500(15) 0.0004(13) 0.0019(11) 0.0007(13)
B1 0.0378(17) 0.0434(18) 0.0393(17) 0.0000(15) 0.0025(13) -0.0012(15)
C1 0.0341(14) 0.0461(17) 0.0465(16) 0.0073(14) -0.0005(12) 0.0032(13)
C2 0.0330(14) 0.0410(15) 0.0409(15) 0.0014(13) 0.0010(11) 0.0019(12)
C3 0.0363(15) 0.0494(17) 0.0444(16) 0.0002(14) 0.0028(12) -0.0053(13)
C4 0.0399(15) 0.0504(18) 0.0410(16) -0.0009(14) -0.0002(12) -0.0064(14)
C5 0.0397(15) 0.0491(18) 0.0383(16) 0.0023(14) 0.0014(12) -0.0050(14)
C6 0.077(2) 0.0485(19) 0.065(2) -0.0036(17) -0.0028(18) 0.0125(18)
C7 0.090(3) 0.064(2) 0.086(3) 0.006(2) 0.014(2) 0.019(2)
C8 0.091(3) 0.077(3) 0.095(3) 0.005(2) 0.018(2) 0.007(2)
C9 0.070(3) 0.124(4) 0.107(4) 0.004(3) -0.005(2) 0.010(3)
C11 0.172(4) 0.075(3) 0.050(2) 0.002(2) -0.014(3) 0.006(3)
C12 0.070(2) 0.083(3) 0.108(3) -0.026(2) 0.020(2) 0.007(2)
C13 0.066(2) 0.105(3) 0.053(2) -0.019(2) -0.0032(17) -0.016(2)
C21 0.0416(16) 0.0551(19) 0.0431(16) 0.0028(15) 0.0059(13) -0.0008(14)
C22 0.0454(18) 0.070(2) 0.061(2) 0.0086(18) 0.0095(15) 0.0026(17)
C23 0.0401(18) 0.099(3) 0.077(3) 0.007(2) 0.0131(17) -0.009(2)
C24 0.069(3) 0.084(3) 0.084(3) 0.011(2) 0.017(2) -0.025(2)
C25 0.071(2) 0.065(2) 0.075(2) 0.014(2) 0.0105(19) -0.008(2)
C26 0.0495(18) 0.060(2) 0.058(2) 0.0092(17) 0.0025(15) -0.0004(16)
C31 0.0505(17) 0.0408(16) 0.0459(17) 0.0053(14) -0.0009(13) -0.0063(14)
C32 0.059(2) 0.0417(17) 0.0574(19) 0.0031(15) -0.0083(15) -0.0083(15)
C33 0.085(3) 0.0391(18) 0.059(2) -0.0017(16) -0.0006(18) -0.0074(18)
C34 0.074(2) 0.0431(18) 0.063(2) 0.0092(17) 0.0127(18) 0.0037(17)
C35 0.054(2) 0.054(2) 0.070(2) 0.0080(18) -0.0008(17) 0.0032(17)
C36 0.0514(18) 0.0477(18) 0.0541(18) 0.0027(15) -0.0029(14) -0.0020(15)
C37 0.066(2) 0.058(2) 0.100(3) -0.020(2) -0.023(2) -0.0076(19)
C38 0.095(3) 0.056(2) 0.095(3) -0.003(2) 0.021(2) 0.010(2)
C39 0.054(2) 0.083(3) 0.083(3) -0.018(2) -0.0232(19) 0.0149(19)
C41 0.0498(18) 0.0456(17) 0.0529(18) -0.0047(15) -0.0087(14) -0.0016(14)
C42 0.056(2) 0.057(2) 0.066(2) -0.0122(18) -0.0157(17) 0.0011(17)
C43 0.067(2) 0.070(3) 0.082(3) -0.012(2) -0.026(2) 0.009(2)
C44 0.092(3) 0.065(2) 0.065(2) -0.003(2) -0.035(2) 0.008(2)
C45 0.103(3) 0.056(2) 0.049(2) -0.0003(17) -0.014(2) -0.009(2)
C46 0.074(2) 0.0440(18) 0.0419(17) -0.0054(15) -0.0081(15) -0.0081(16)
C47 0.0425(19) 0.093(3) 0.102(3) -0.003(3) 0.0001(19) -0.006(2)
C48 0.138(4) 0.092(3) 0.095(3) 0.007(3) -0.055(3) 0.025(3)
C49 0.085(3) 0.052(2) 0.0452(18) 0.0005(16) 0.0144(17) -0.0059(18)
C51 0.0415(16) 0.0428(16) 0.0430(16) -0.0002(14) 0.0052(12) -0.0070(13)
F52 0.0468(10) 0.0611(11) 0.0614(11) -0.0011(9) 0.0103(8) 0.0058(9)
C52 0.0444(17) 0.0492(18) 0.0486(18) -0.0017(15) 0.0076(14) -0.0095(14)
F53 0.0699(13) 0.0867(15) 0.0667(12) -0.0174(11) 0.0312(10) -0.0119(11)
C53 0.057(2) 0.057(2) 0.0534(19) -0.0080(17) 0.0180(16) -0.0110(16)
F54 0.1176(19) 0.1141(19) 0.0420(11) 0.0002(12) 0.0127(11) -0.0117(15)
C54 0.081(2) 0.065(2) 0.0403(18) -0.0005(17) 0.0105(17) -0.018(2)
F55 0.0950(16) 0.0925(16) 0.0596(12) 0.0059(12) -0.0219(11) 0.0118(13)
C55 0.069(2) 0.059(2) 0.0473(19) 0.0060(17) -0.0101(17) -0.0050(18)
F56 0.0531(11) 0.0803(14) 0.0606(11) -0.0085(10) -0.0079(9) 0.0165(10)
C56 0.0442(17) 0.0495(18) 0.0514(19) -0.0017(15) 0.0026(14) 0.0004(14)
C61 0.0378(15) 0.0469(17) 0.0406(15) -0.0028(14) 0.0039(12) -0.0028(13)
F62 0.0489(10) 0.0529(11) 0.0911(14) 0.0178(10) -0.0080(10) -0.0017(9)
C62 0.0385(16) 0.0491(18) 0.0546(18) -0.0021(15) 0.0030(13) 0.0000(14)
F63 0.0587(12) 0.0787(15) 0.1036(17) 0.0136(13) -0.0198(11) 0.0144(11)
C63 0.0465(18) 0.062(2) 0.058(2) -0.0006(17) -0.0047(15) 0.0093(17)
F64 0.0373(10) 0.1163(19) 0.0999(16) -0.0032(14) -0.0150(10) -0.0055(11)
C64 0.0349(17) 0.083(3) 0.059(2) -0.009(2) -0.0036(14) -0.0023(17)
F65 0.0589(12) 0.1059(18) 0.0877(15) 0.0095(13) 0.0003(11) -0.0385(12)
C65 0.0447(18) 0.074(2) 0.056(2) -0.0077(18) 0.0074(15) -0.0203(17)
F66 0.0571(11) 0.0679(12) 0.0663(12) 0.0170(10) -0.0004(9) -0.0179(10)
C66 0.0472(17) 0.058(2) 0.0424(17) 0.0000(15) 0.0053(13) -0.0065(15)

loop_
_atom_type_symbol
_atom_type_description
_atom_type_scat_dispersion_real
_atom_type_scat_dispersion_imag
_atom_type_scat_source
C C 0.0033 0.0016 'International Tables Vol C Tables 4.2.6.8 and 6.1.1.4'
H H 0.0000 0.0000 'International Tables Vol C Tables 4.2.6.8 and 6.1.1.4'
B B 0.0013 0.0007 'International Tables Vol C Tables 4.2.6.8 and 6.1.1.4'
N N 0.0061 0.0033 'International Tables Vol C Tables 4.2.6.8 and 6.1.1.4'
F F 0.0171 0.0103 'International Tables Vol C Tables 4.2.6.8 and 6.1.1.4'
Si Si 0.0817 0.0704 'International Tables Vol C Tables 4.2.6.8 and 6.1.1.4'
P P 0.1023 0.0942 'International Tables Vol C Tables 4.2.6.8 and 6.1.1.4'

loop_
_geom_angle_atom_site_label_1
_geom_angle_atom_site_label_2
_geom_angle_atom_site_label_3
_geom_angle
C31 P1 C41 106.45(14)
C31 P1 C4 109.94(13)
C41 P1 C4 97.51(14)
C11 Si1 C13 106.0(2)
C11 Si1 C12 108.1(2)
C13 Si1 C12 106.6(2)
C11 Si1 C1 107.88(17)
C13 Si1 C1 120.37(15)
C12 Si1 C1 107.47(16)
C5 N1 C6 173.6(3)
C5 B1 C2 104.9(2)
C5 B1 C61 106.2(2)
C2 B1 C61 117.5(2)
C5 B1 C51 104.1(2)
C2 B1 C51 113.1(2)
C61 B1 C51 109.8(2)
C2 C1 C21 116.9(3)
C2 C1 Si1 134.1(2)
C21 C1 Si1 109.0(2)
C1 C2 C3 119.0(2)
C1 C2 B1 125.8(3)
C3 C2 B1 115.2(2)
C2 C3 C4 112.3(2)
C2 C3 H3A 109.1
C4 C3 H3A 109.1
C2 C3 H3B 109.1
C4 C3 H3B 109.1
H3A C3 H3B 107.9
C3 C4 P1 110.05(19)
C3 C4 H4A 109.7
P1 C4 H4A 109.7
C3 C4 H4B 109.7
P1 C4 H4B 109.7
H4A C4 H4B 108.2
N1 C5 B1 177.0(3)
N1 C6 C7 108.3(3)
N1 C6 H6A 110.0
C7 C6 H6A 110.0
N1 C6 H6B 110.0
C7 C6 H6B 110.0
H6A C6 H6B 108.4
C8 C7 C6 112.2(4)
C8 C7 H7A 109.2
C6 C7 H7A 109.2
C8 C7 H7B 109.2
C6 C7 H7B 109.2
H7A C7 H7B 107.9
C7 C8 C9 109.9(4)
C7 C8 H8A 109.7
C9 C8 H8A 109.7
C7 C8 H8B 109.7
C9 C8 H8B 109.7
H8A C8 H8B 108.2
C8 C9 H9A 109.5
C8 C9 H9B 109.5
H9A C9 H9B 109.5
C8 C9 H9C 109.5
H9A C9 H9C 109.5
H9B C9 H9C 109.5
Si1 C11 H11A 109.5
Si1 C11 H11B 109.5
H11A C11 H11B 109.5
Si1 C11 H11C 109.5
H11A C11 H11C 109.5
H11B C11 H11C 109.5
Si1 C12 H12A 109.5
Si1 C12 H12B 109.5
H12A C12 H12B 109.5
Si1 C12 H12C 109.5
H12A C12 H12C 109.5
H12B C12 H12C 109.5
Si1 C13 H13A 109.5
Si1 C13 H13B 109.5
H13A C13 H13B 109.5
Si1 C13 H13C 109.5
H13A C13 H13C 109.5
H13B C13 H13C 109.5
C26 C21 C22 117.8(3)
C26 C21 C1 120.6(3)
C22 C21 C1 121.4(3)
C23 C22 C21 120.7(3)
C23 C22 H22 119.7
C21 C22 H22 119.7
C24 C23 C22 120.5(3)
C24 C23 H23 119.8
C22 C23 H23 119.8
C23 C24 C25 119.5(4)
C23 C24 H24 120.2
C25 C24 H24 120.2
C24 C25 C26 120.8(4)
C24 C25 H25 119.6
C26 C25 H25 119.6
C25 C26 C21 120.7(3)
C25 C26 H26 119.6
C21 C26 H26 119.6
C36 C31 C32 117.5(3)
C36 C31 P1 125.7(2)
C32 C31 P1 116.3(2)
C33 C32 C31 119.9(3)
C33 C32 C37 117.5(3)
C31 C32 C37 122.7(3)
C34 C33 C32 122.9(3)
C34 C33 H33 118.5
C32 C33 H33 118.5
C35 C34 C33 116.3(3)
C35 C34 C38 122.1(4)
C33 C34 C38 121.6(3)
C34 C35 C36 123.6(3)
C34 C35 H35 118.2
C36 C35 H35 118.2
C35 C36 C31 119.5(3)
C35 C36 C39 116.5(3)
C31 C36 C39 124.0(3)
C32 C37 H37A 109.5
C32 C37 H37B 109.5
H37A C37 H37B 109.5
C32 C37 H37C 109.5
H37A C37 H37C 109.5
H37B C37 H37C 109.5
C34 C38 H38A 109.5
C34 C38 H38B 109.5
H38A C38 H38B 109.5
C34 C38 H38C 109.5
H38A C38 H38C 109.5
H38B C38 H38C 109.5
C36 C39 H39A 109.5
C36 C39 H39B 109.5
H39A C39 H39B 109.5
C36 C39 H39C 109.5
H39A C39 H39C 109.5
H39B C39 H39C 109.5
C46 C41 C42 119.6(3)
C46 C41 P1 124.4(2)
C42 C41 P1 115.6(3)
C43 C42 C41 118.9(4)
C43 C42 C47 117.5(3)
C41 C42 C47 123.6(3)
C44 C43 C42 122.4(4)
C44 C43 H43 118.8
C42 C43 H43 118.8
C43 C44 C45 118.8(4)
C43 C44 C48 121.1(4)
C45 C44 C48 120.2(5)
C44 C45 C46 121.8(4)
C44 C45 H45 119.1
C46 C45 H45 119.1
C45 C46 C41 118.3(3)
C45 C46 C49 118.3(3)
C41 C46 C49 123.4(3)
C42 C47 H47A 109.5
C42 C47 H47B 109.5
H47A C47 H47B 109.5
C42 C47 H47C 109.5
H47A C47 H47C 109.5
H47B C47 H47C 109.5
C44 C48 H48A 109.5
C44 C48 H48B 109.5
H48A C48 H48B 109.5
C44 C48 H48C 109.5
H48A C48 H48C 109.5
H48B C48 H48C 109.5
C46 C49 H49A 109.5
C46 C49 H49B 109.5
H49A C49 H49B 109.5
C46 C49 H49C 109.5
H49A C49 H49C 109.5
H49B C49 H49C 109.5
C56 C51 C52 113.0(3)
C56 C51 B1 122.7(3)
C52 C51 B1 124.2(3)
F52 C52 C53 115.8(3)
F52 C52 C51 120.2(3)
C53 C52 C51 124.0(3)
F53 C53 C54 119.7(3)
F53 C53 C52 120.1(3)
C54 C53 C52 120.2(3)
F54 C54 C53 121.0(3)
F54 C54 C55 120.1(3)
C53 C54 C55 118.9(3)
F55 C55 C54 120.1(3)
F55 C55 C56 120.6(3)
C54 C55 C56 119.3(3)
F56 C56 C55 115.8(3)
F56 C56 C51 119.6(3)
C55 C56 C51 124.6(3)
C62 C61 C66 113.9(3)
C62 C61 B1 126.3(3)
C66 C61 B1 119.8(3)
F62 C62 C63 115.5(3)
F62 C62 C61 121.2(2)
C63 C62 C61 123.3(3)
F63 C63 C64 119.9(3)
F63 C63 C62 120.6(3)
C64 C63 C62 119.6(3)
F64 C64 C65 119.9(3)
F64 C64 C63 120.0(3)
C65 C64 C63 120.1(3)
F65 C65 C64 121.0(3)
F65 C65 C66 120.2(3)
C64 C65 C66 118.8(3)
F66 C66 C65 116.6(3)
F66 C66 C61 119.1(3)
C65 C66 C61 124.3(3)

loop_
_geom_bond_atom_site_label_1
_geom_bond_atom_site_label_2
_geom_bond_distance
P1 C31 1.848(3)
P1 C41 1.849(3)
P1 C4 1.861(3)
Si1 C11 1.851(4)
Si1 C13 1.856(4)
Si1 C12 1.867(4)
Si1 C1 1.894(3)
N1 C5 1.136(4)
N1 C6 1.443(4)
B1 C5 1.612(5)
B1 C2 1.639(4)
B1 C61 1.645(4)
B1 C51 1.659(4)
C1 C2 1.362(4)
C1 C21 1.512(4)
C2 C3 1.518(4)
C3 C4 1.537(4)
C3 H3A 0.9800
C3 H3B 0.9800
C4 H4A 0.9800
C4 H4B 0.9800
C6 C7 1.578(5)
C6 H6A 0.9800
C6 H6B 0.9800
C7 C8 1.467(5)
C7 H7A 0.9800
C7 H7B 0.9800
C8 C9 1.515(6)
C8 H8A 0.9800
C8 H8B 0.9800
C9 H9A 0.9700
C9 H9B 0.9700
C9 H9C 0.9700
C11 H11A 0.9700
C11 H11B 0.9700
C11 H11C 0.9700
C12 H12A 0.9700
C12 H12B 0.9700
C12 H12C 0.9700
C13 H13A 0.9700
C13 H13B 0.9700
C13 H13C 0.9700
C21 C26 1.388(4)
C21 C22 1.395(4)
C22 C23 1.386(5)
C22 H22 0.9400
C23 C24 1.365(6)
C23 H23 0.9400
C24 C25 1.370(5)
C24 H24 0.9400
C25 C26 1.379(5)
C25 H25 0.9400
C26 H26 0.9400
C31 C36 1.407(4)
C31 C32 1.414(4)
C32 C33 1.392(5)
C32 C37 1.507(5)
C33 C34 1.382(5)
C33 H33 0.9400
C34 C35 1.376(5)
C34 C38 1.506(5)
C35 C36 1.393(5)
C35 H35 0.9400
C36 C39 1.508(5)
C37 H37A 0.9700
C37 H37B 0.9700
C37 H37C 0.9700
C38 H38A 0.9700
C38 H38B 0.9700
C38 H38C 0.9700
C39 H39A 0.9700
C39 H39B 0.9700
C39 H39C 0.9700
C41 C46 1.406(4)
C41 C42 1.415(5)
C42 C43 1.387(5)
C42 C47 1.510(5)
C43 C44 1.362(6)
C43 H43 0.9400
C44 C45 1.386(6)
C44 C48 1.523(5)
C45 C46 1.406(5)
C45 H45 0.9400
C46 C49 1.504(5)
C47 H47A 0.9700
C47 H47B 0.9700
C47 H47C 0.9700
C48 H48A 0.9700
C48 H48B 0.9700
C48 H48C 0.9700
C49 H49A 0.9700
C49 H49B 0.9700
C49 H49C 0.9700
C51 C56 1.381(4)
C51 C52 1.390(4)
F52 C52 1.353(3)
C52 C53 1.375(4)
F53 C53 1.349(4)
C53 C54 1.358(5)
F54 C54 1.343(4)
C54 C55 1.374(5)
F55 C55 1.349(4)
C55 C56 1.377(4)
F56 C56 1.359(3)
C61 C62 1.383(4)
C61 C66 1.388(4)
F62 C62 1.346(3)
C62 C63 1.382(4)
F63 C63 1.345(4)
C63 C64 1.365(5)
F64 C64 1.350(3)
C64 C65 1.359(5)
F65 C65 1.342(4)
C65 C66 1.379(4)
F66 C66 1.350(4)

loop_
_geom_torsion_atom_site_label_1
_geom_torsion_atom_site_label_2
_geom_torsion_atom_site_label_3
_geom_torsion_atom_site_label_4
_geom_torsion
C11 Si1 C1 C2 134.6(3)
C13 Si1 C1 C2 13.0(4)
C12 Si1 C1 C2 -109.1(3)
C11 Si1 C1 C21 -43.4(3)
C13 Si1 C1 C21 -165.0(2)
C12 Si1 C1 C21 72.9(2)
C21 C1 C2 C3 -1.1(4)
Si1 C1 C2 C3 -178.9(2)
C21 C1 C2 B1 178.8(3)
Si1 C1 C2 B1 0.9(5)
C5 B1 C2 C1 53.4(3)
C61 B1 C2 C1 -64.2(4)
C51 B1 C2 C1 166.2(3)
C5 B1 C2 C3 -126.8(2)
C61 B1 C2 C3 115.6(3)
C51 B1 C2 C3 -14.0(3)
C1 C2 C3 C4 100.3(3)
B1 C2 C3 C4 -79.6(3)
C2 C3 C4 P1 -161.55(19)
C31 P1 C4 C3 -162.91(19)
C41 P1 C4 C3 -52.3(2)
C6 N1 C5 B1 -1(8)
C2 B1 C5 N1 45(6)
C61 B1 C5 N1 170(6)
C51 B1 C5 N1 -74(6)
C5 N1 C6 C7 3(3)
N1 C6 C7 C8 -173.4(3)
C6 C7 C8 C9 -173.0(4)
C2 C1 C21 C26 -87.5(4)
Si1 C1 C21 C26 90.9(3)
C2 C1 C21 C22 87.9(4)
Si1 C1 C21 C22 -93.7(3)
C26 C21 C22 C23 2.1(5)
C1 C21 C22 C23 -173.4(3)
C21 C22 C23 C24 -0.9(6)
C22 C23 C24 C25 -1.0(6)
C23 C24 C25 C26 1.5(6)
C24 C25 C26 C21 -0.2(6)
C22 C21 C26 C25 -1.6(5)
C1 C21 C26 C25 173.9(3)
C41 P1 C31 C36 -130.6(3)
C4 P1 C31 C36 -26.0(3)
C41 P1 C31 C32 57.0(3)
C4 P1 C31 C32 161.6(2)
C36 C31 C32 C33 6.0(4)
P1 C31 C32 C33 179.0(2)
C36 C31 C32 C37 -175.1(3)
P1 C31 C32 C37 -2.1(4)
C31 C32 C33 C34 -1.5(5)
C37 C32 C33 C34 179.5(3)
C32 C33 C34 C35 -3.1(5)
C32 C33 C34 C38 178.3(3)
C33 C34 C35 C36 3.2(5)
C38 C34 C35 C36 -178.2(3)
C34 C35 C36 C31 1.3(5)
C34 C35 C36 C39 -177.1(3)
C32 C31 C36 C35 -5.9(4)
P1 C31 C36 C35 -178.2(2)
C32 C31 C36 C39 172.4(3)
P1 C31 C36 C39 0.1(5)
C31 P1 C41 C46 43.5(3)
C4 P1 C41 C46 -70.0(3)
C31 P1 C41 C42 -143.5(2)
C4 P1 C41 C42 103.1(3)
C46 C41 C42 C43 3.8(5)
P1 C41 C42 C43 -169.7(3)
C46 C41 C42 C47 -176.6(3)
P1 C41 C42 C47 10.0(4)
C41 C42 C43 C44 -2.2(6)
C47 C42 C43 C44 178.1(4)
C42 C43 C44 C45 -0.9(6)
C42 C43 C44 C48 179.6(4)
C43 C44 C45 C46 2.5(6)
C48 C44 C45 C46 -177.9(3)
C44 C45 C46 C41 -0.9(5)
C44 C45 C46 C49 -179.9(3)
C42 C41 C46 C45 -2.2(5)
P1 C41 C46 C45 170.6(2)
C42 C41 C46 C49 176.7(3)
P1 C41 C46 C49 -10.5(4)
C5 B1 C51 C56 37.6(4)
C2 B1 C51 C56 -75.7(4)
C61 B1 C51 C56 150.9(3)
C5 B1 C51 C52 -143.4(3)
C2 B1 C51 C52 103.3(3)
C61 B1 C51 C52 -30.1(4)
C56 C51 C52 F52 175.4(3)
B1 C51 C52 F52 -3.8(4)
C56 C51 C52 C53 -2.9(4)
B1 C51 C52 C53 178.0(3)
F52 C52 C53 F53 0.8(4)
C51 C52 C53 F53 179.1(3)
F52 C52 C53 C54 -176.8(3)
C51 C52 C53 C54 1.6(5)
F53 C53 C54 F54 1.8(5)
C52 C53 C54 F54 179.3(3)
F53 C53 C54 C55 -177.4(3)
C52 C53 C54 C55 0.2(5)
F54 C54 C55 F55 -0.4(5)
C53 C54 C55 F55 178.8(3)
F54 C54 C55 C56 -179.5(3)
C53 C54 C55 C56 -0.3(5)
F55 C55 C56 F56 -1.2(5)
C54 C55 C56 F56 177.8(3)
F55 C55 C56 C51 179.6(3)
C54 C55 C56 C51 -1.3(5)
C52 C51 C56 F56 -176.3(3)
B1 C51 C56 F56 2.8(4)
C52 C51 C56 C55 2.8(5)
B1 C51 C56 C55 -178.1(3)
C5 B1 C61 C62 -132.5(3)
C2 B1 C61 C62 -15.5(4)
C51 B1 C61 C62 115.6(3)
C5 B1 C61 C66 48.9(3)
C2 B1 C61 C66 165.9(3)
C51 B1 C61 C66 -63.0(3)
C66 C61 C62 F62 178.8(3)
B1 C61 C62 F62 0.1(5)
C66 C61 C62 C63 -1.4(4)
B1 C61 C62 C63 179.9(3)
F62 C62 C63 F63 2.2(5)
C61 C62 C63 F63 -177.5(3)
F62 C62 C63 C64 -178.0(3)
C61 C62 C63 C64 2.2(5)
F63 C63 C64 F64 -1.4(5)
C62 C63 C64 F64 178.8(3)
F63 C63 C64 C65 178.7(3)
C62 C63 C64 C65 -1.0(5)
F64 C64 C65 F65 -0.2(5)
C63 C64 C65 F65 179.6(3)
F64 C64 C65 C66 179.4(3)
C63 C64 C65 C66 -0.8(5)
F65 C65 C66 F66 -0.1(5)
C64 C65 C66 F66 -179.6(3)
F65 C65 C66 C61 -178.9(3)
C64 C65 C66 C61 1.6(5)
C62 C61 C66 F66 -179.2(3)
B1 C61 C66 F66 -0.4(4)
C62 C61 C66 C65 -0.5(4)
B1 C61 C66 C65 178.3(3)
